data_7032745
loop_
_publ_author_name
'Blundell, Toby J.'
'Hastings, Fiona R.'
'Gridley, Benjamin M.'
'Moxey, Graeme J.'
'Lewis, William'
'Blake, Alexander J.'
'Kays, Deborah L.'

_publ_section_title
;
 Ligand influences on homoleptic Group 12 m-terphenyl complexes.
;
_journal_issue 38
_journal_name_full 'Dalton transactions (Cambridge, England : 2003)'
_journal_page_first 14257
_journal_page_last 14264
_journal_paper_doi 10.1039/c4dt00647j
_journal_volume 43
_journal_year 2014
_chemical_formula_moiety 'C44 H42 Cd'
_chemical_formula_sum 'C44 H42 Cd'
_chemical_formula_weight 683.18
_chemical_name_systematic
; 
 ? 
;
_space_group_IT_number 2
_symmetry_cell_setting triclinic
_symmetry_space_group_name_Hall '-P 1'
_symmetry_space_group_name_H-M 'P -1'
_atom_sites_solution_hydrogens geom
_atom_sites_solution_primary direct
_atom_sites_solution_secondary difmap
_audit_creation_method SHELXL97
_cell_angle_alpha 76.688(4)
_cell_angle_beta 83.692(4)
_cell_angle_gamma 78.257(4)
_cell_formula_units_Z 2
_cell_length_a 10.748(3)
_cell_length_b 12.914(4)
_cell_length_c 13.331(4)
_cell_measurement_reflns_used 8922
_cell_measurement_temperature 90(2)
_cell_measurement_theta_max 27.79
_cell_measurement_theta_min 2.3
_cell_volume 1759.1(9)
_computing_cell_refinement 'Bruker SAINT version 6.36A (Bruker, 2002)'
_computing_data_collection 'Bruker SMART version 5.625 (Bruker, 2001)'
_computing_data_reduction 'Bruker SAINT; SHELXTL (Sheldrick, 2008)'
_computing_molecular_graphics ' ? '
_computing_publication_material 'enCIFer(Allen et al.,2004);PLATON(Spek,2003)'
_computing_structure_refinement 'SHELXL97 (Sheldrick, 2008)'
_computing_structure_solution 'SHELXL97 (Sheldrick, 2008)'
_diffrn_ambient_temperature 90(2)
_diffrn_detector_area_resol_mean 8.366
_diffrn_measured_fraction_theta_full 0.973
_diffrn_measured_fraction_theta_max 0.973
_diffrn_measurement_device_type 'Bruker SMART APEX CCD area detector'
_diffrn_measurement_method \w
_diffrn_radiation_monochromator graphite
_diffrn_radiation_source 'normal-focus sealed tube'
_diffrn_radiation_type MoK\a
_diffrn_radiation_wavelength 0.71073
_diffrn_reflns_av_R_equivalents 0.023
_diffrn_reflns_av_sigmaI/netI 0.035
_diffrn_reflns_limit_h_max 12
_diffrn_reflns_limit_h_min -12
_diffrn_reflns_limit_k_max 15
_diffrn_reflns_limit_k_min -15
_diffrn_reflns_limit_l_max 15
_diffrn_reflns_limit_l_min -15
_diffrn_reflns_number 11908
_diffrn_reflns_theta_full 25.00
_diffrn_reflns_theta_max 25.03
_diffrn_reflns_theta_min 1.94
_diffrn_standards_decay_% 0
_diffrn_standards_number 0
_exptl_absorpt_coefficient_mu 0.649
_exptl_absorpt_correction_T_max 0.746
_exptl_absorpt_correction_T_min 0.598
_exptl_absorpt_correction_type multi-scan
_exptl_absorpt_process_details 'SADABS 2007/2'
_exptl_crystal_colour COLOURLESS
_exptl_crystal_density_diffrn 1.290
_exptl_crystal_description BLOCK
_exptl_crystal_F_000 708
_exptl_crystal_size_max 0.85
_exptl_crystal_size_mid 0.47
_exptl_crystal_size_min 0.46
_refine_diff_density_max 0.50
_refine_diff_density_min -0.55
_refine_diff_density_rms 0.06
_refine_ls_extinction_method none
_refine_ls_goodness_of_fit_ref 1.06
_refine_ls_hydrogen_treatment constr
_refine_ls_matrix_type full
_refine_ls_number_parameters 414
_refine_ls_number_reflns 6047
_refine_ls_number_restraints 0
_refine_ls_restrained_S_all 1.06
_refine_ls_R_factor_all 0.0350
_refine_ls_R_factor_gt 0.0280
_refine_ls_shift/su_max 0.002
_refine_ls_shift/su_mean 0.000
_refine_ls_structure_factor_coef Fsqd
_refine_ls_weighting_details 'calc w=1/[\s^2^(Fo^2^)+(0.033P)^2^+1.079P] where P=(Fo^2^+2Fc^2^)/3'
_refine_ls_weighting_scheme calc
_refine_ls_wR_factor_gt 0.0678
_refine_ls_wR_factor_ref 0.0702
_reflns_number_gt 5309
_reflns_number_total 6047
_reflns_threshold_expression >2sigma(I)
_cod_data_source_file c4dt00647j2.cif
_cod_data_source_block 9
_cod_database_code 7032745
_nottingham_internal_coll_name FHDLKJ
_nottingham_internal_coll_number 12112
_nottingham_internal_coll_client FH/TB/DLK
_nottingham_internal_coll_type sphere
_nottingham_internal_coll_frame_time 1
_nottingham_internal_coll_frame_width 0.3
_nottingham_internal_coll_frame_method \w
_nottingham_internal_coll_user TB
_nottingham_internal_coll_date 08/12/2012
_nottingham_internal_coll_location NOTTS
_nottingham_internal_process_user TB
_nottingham_internal_process_date 08/12/2012
_nottingham_internal_solution_user TB
_nottingham_internal_solution_date 26/01/2013
_nottingham_internal_refinement_user TB
_nottingham_internal_refinement_date 26/01/2013
_nottingham_internal_validation_user AJB
_nottingham_internal_validation_date 13/2/2013

loop_
_symmetry_equiv_pos_as_xyz
'x, y, z'
'-x, -y, -z'

loop_
_atom_site_label
_atom_site_type_symbol
_atom_site_fract_x
_atom_site_fract_y
_atom_site_fract_z
_atom_site_U_iso_or_equiv
_atom_site_adp_type
_atom_site_occupancy
_atom_site_symmetry_multiplicity
_atom_site_calc_flag
_atom_site_refinement_flags
Cd1 Cd 0.741385(17) 0.183432(15) 0.236679(14) 0.01988(7) Uani 1 1 d .
C1 C 0.6247(2) 0.0790(2) 0.21178(19) 0.0209(5) Uani 1 1 d .
C2 C 0.5456(2) 0.1083(2) 0.12883(19) 0.0215(5) Uani 1 1 d .
C3 C 0.4632(2) 0.0408(2) 0.1191(2) 0.0251(6) Uani 1 1 d .
H3 H 0.4088 0.0615 0.0635 0.030 Uiso 1 1 calc R
C4 C 0.4601(2) -0.0559(2) 0.1894(2) 0.0288(6) Uani 1 1 d .
H4 H 0.4049 -0.1019 0.1814 0.035 Uiso 1 1 calc R
C5 C 0.5375(2) -0.0855(2) 0.2715(2) 0.0266(6) Uani 1 1 d .
H5 H 0.5349 -0.1518 0.3201 0.032 Uiso 1 1 calc R
C6 C 0.6193(2) -0.0188(2) 0.28349(19) 0.0212(5) Uani 1 1 d .
C7 C 0.5479(2) 0.2113(2) 0.05136(19) 0.0208(5) Uani 1 1 d .
C8 C 0.6618(2) 0.2375(2) 0.00066(19) 0.0240(6) Uani 1 1 d .
H8 H 0.7395 0.1885 0.0163 0.029 Uiso 1 1 calc R
C9 C 0.6643(3) 0.3335(2) -0.0721(2) 0.0273(6) Uani 1 1 d .
C10 C 0.5503(3) 0.4051(2) -0.0929(2) 0.0272(6) Uani 1 1 d .
H10 H 0.5513 0.4712 -0.1419 0.033 Uiso 1 1 calc R
C11 C 0.4347(3) 0.3826(2) -0.0439(2) 0.0267(6) Uani 1 1 d .
C12 C 0.4348(2) 0.2849(2) 0.02777(19) 0.0238(6) Uani 1 1 d .
H12 H 0.3564 0.2681 0.0612 0.029 Uiso 1 1 calc R
C13 C 0.7881(3) 0.3604(2) -0.1283(2) 0.0387(7) Uani 1 1 d .
H13A H 0.8070 0.3269 -0.1885 0.058 Uiso 1 1 calc R
H13B H 0.8574 0.3325 -0.0816 0.058 Uiso 1 1 calc R
H13C H 0.7799 0.4391 -0.1511 0.058 Uiso 1 1 calc R
C14 C 0.3127(3) 0.4621(2) -0.0676(2) 0.0351(7) Uani 1 1 d .
H14A H 0.2806 0.4523 -0.1301 0.053 Uiso 1 1 calc R
H14B H 0.3288 0.5361 -0.0785 0.053 Uiso 1 1 calc R
H14C H 0.2493 0.4497 -0.0095 0.053 Uiso 1 1 calc R
C15 C 0.7049(2) -0.0516(2) 0.37062(19) 0.0221(5) Uani 1 1 d .
C16 C 0.7053(2) 0.0170(2) 0.4377(2) 0.0248(6) Uani 1 1 d .
H16 H 0.6456 0.0831 0.4309 0.030 Uiso 1 1 calc R
C17 C 0.7918(3) -0.0098(2) 0.5143(2) 0.0287(6) Uani 1 1 d .
C18 C 0.8782(3) -0.1071(2) 0.5231(2) 0.0315(6) Uani 1 1 d .
H18 H 0.9383 -0.1256 0.5745 0.038 Uiso 1 1 calc R
C19 C 0.8789(2) -0.1778(2) 0.4591(2) 0.0293(6) Uani 1 1 d .
C20 C 0.7908(2) -0.1494(2) 0.3833(2) 0.0258(6) Uani 1 1 d .
H20 H 0.7896 -0.1977 0.3395 0.031 Uiso 1 1 calc R
C21 C 0.7906(3) 0.0643(3) 0.5870(2) 0.0384(7) Uani 1 1 d .
H21A H 0.7633 0.0293 0.6570 0.058 Uiso 1 1 calc R
H21B H 0.7314 0.1323 0.5644 0.058 Uiso 1 1 calc R
H21C H 0.8764 0.0793 0.5869 0.058 Uiso 1 1 calc R
C22 C 0.9732(3) -0.2838(3) 0.4690(3) 0.0422(8) Uani 1 1 d .
H22A H 0.9269 -0.3441 0.4827 0.063 Uiso 1 1 calc R
H22B H 1.0269 -0.2918 0.5262 0.063 Uiso 1 1 calc R
H22C H 1.0268 -0.2840 0.4046 0.063 Uiso 1 1 calc R
C23 C 0.8427(2) 0.30177(19) 0.25743(19) 0.0204(5) Uani 1 1 d .
C24 C 0.9619(2) 0.3101(2) 0.20567(19) 0.0216(5) Uani 1 1 d .
C25 C 1.0222(2) 0.3949(2) 0.2105(2) 0.0262(6) Uani 1 1 d .
H25 H 1.1025 0.4007 0.1740 0.031 Uiso 1 1 calc R
C26 C 0.9655(2) 0.4704(2) 0.2682(2) 0.0270(6) Uani 1 1 d .
H26 H 1.0065 0.5283 0.2708 0.032 Uiso 1 1 calc R
C27 C 0.8485(2) 0.4617(2) 0.3223(2) 0.0238(6) Uani 1 1 d .
H27 H 0.8103 0.5130 0.3627 0.029 Uiso 1 1 calc R
C28 C 0.7871(2) 0.37810(19) 0.31741(19) 0.0200(5) Uani 1 1 d .
C29 C 1.0241(2) 0.2281(2) 0.1442(2) 0.0232(6) Uani 1 1 d .
C30 C 1.0789(2) 0.2588(2) 0.0448(2) 0.0264(6) Uani 1 1 d .
H30 H 1.0785 0.3334 0.0162 0.032 Uiso 1 1 calc R
C31 C 1.1342(2) 0.1828(2) -0.0134(2) 0.0286(6) Uani 1 1 d .
C32 C 1.1337(2) 0.0740(2) 0.0288(2) 0.0292(6) Uani 1 1 d .
H32 H 1.1708 0.0218 -0.0109 0.035 Uiso 1 1 calc R
C33 C 1.0805(2) 0.0395(2) 0.1277(2) 0.0267(6) Uani 1 1 d .
C34 C 1.0273(2) 0.1172(2) 0.1846(2) 0.0246(6) Uani 1 1 d .
H34 H 0.9920 0.0947 0.2528 0.029 Uiso 1 1 calc R
C35 C 1.1936(3) 0.2172(3) -0.1204(2) 0.0402(7) Uani 1 1 d .
H35A H 1.1334 0.2749 -0.1609 0.060 Uiso 1 1 calc R
H35B H 1.2146 0.1552 -0.1538 0.060 Uiso 1 1 calc R
H35C H 1.2714 0.2441 -0.1160 0.060 Uiso 1 1 calc R
C36 C 1.0814(3) -0.0789(2) 0.1723(2) 0.0326(7) Uani 1 1 d .
H36A H 1.1661 -0.1141 0.1957 0.049 Uiso 1 1 calc R
H36B H 1.0607 -0.1130 0.1192 0.049 Uiso 1 1 calc R
H36C H 1.0180 -0.0868 0.2309 0.049 Uiso 1 1 calc R
C37 C 0.6633(2) 0.36767(19) 0.3771(2) 0.0209(5) Uani 1 1 d .
C38 C 0.6480(2) 0.37231(19) 0.4813(2) 0.0228(6) Uani 1 1 d .
H38 H 0.7163 0.3858 0.5129 0.027 Uiso 1 1 calc R
C39 C 0.5348(3) 0.35759(19) 0.5402(2) 0.0260(6) Uani 1 1 d .
C40 C 0.4358(3) 0.3380(2) 0.4925(2) 0.0283(6) Uani 1 1 d .
H40 H 0.3587 0.3268 0.5321 0.034 Uiso 1 1 calc R
C41 C 0.4464(2) 0.3343(2) 0.3882(2) 0.0271(6) Uani 1 1 d .
C42 C 0.5599(2) 0.35049(19) 0.3315(2) 0.0237(6) Uani 1 1 d .
H42 H 0.5677 0.3499 0.2599 0.028 Uiso 1 1 calc R
C43 C 0.5231(3) 0.3627(2) 0.6528(2) 0.0331(7) Uani 1 1 d .
H43A H 0.5845 0.3036 0.6904 0.050 Uiso 1 1 calc R
H43B H 0.4366 0.3556 0.6816 0.050 Uiso 1 1 calc R
H43C H 0.5406 0.4323 0.6596 0.050 Uiso 1 1 calc R
C44 C 0.3376(3) 0.3139(3) 0.3368(3) 0.0426(8) Uani 1 1 d .
H44A H 0.3227 0.2402 0.3661 0.064 Uiso 1 1 calc R
H44B H 0.3592 0.3222 0.2624 0.064 Uiso 1 1 calc R
H44C H 0.2604 0.3661 0.3487 0.064 Uiso 1 1 calc R

loop_
_atom_site_aniso_label
_atom_site_aniso_U_11
_atom_site_aniso_U_22
_atom_site_aniso_U_33
_atom_site_aniso_U_23
_atom_site_aniso_U_13
_atom_site_aniso_U_12
Cd1 0.02155(10) 0.01961(10) 0.01962(11) -0.00264(7) -0.00508(7) -0.00623(7)
C1 0.0210(13) 0.0232(13) 0.0189(14) -0.0048(11) -0.0019(10) -0.0042(10)
C2 0.0223(13) 0.0221(13) 0.0202(14) -0.0047(11) -0.0034(10) -0.0034(10)
C3 0.0248(14) 0.0275(14) 0.0238(15) -0.0033(11) -0.0101(11) -0.0050(11)
C4 0.0273(14) 0.0290(15) 0.0326(16) -0.0016(12) -0.0081(12) -0.0131(12)
C5 0.0284(14) 0.0238(14) 0.0266(15) 0.0025(11) -0.0062(11) -0.0093(11)
C6 0.0214(13) 0.0211(13) 0.0203(14) -0.0025(10) -0.0029(10) -0.0035(10)
C7 0.0270(13) 0.0219(13) 0.0157(13) -0.0044(10) -0.0080(10) -0.0055(10)
C8 0.0266(14) 0.0248(13) 0.0198(14) -0.0037(11) -0.0053(11) -0.0023(11)
C9 0.0351(15) 0.0264(14) 0.0225(15) -0.0056(11) -0.0016(11) -0.0102(12)
C10 0.0396(16) 0.0229(14) 0.0201(14) -0.0012(11) -0.0069(12) -0.0092(12)
C11 0.0334(15) 0.0262(14) 0.0219(15) -0.0046(11) -0.0111(11) -0.0045(11)
C12 0.0268(14) 0.0275(14) 0.0180(14) -0.0021(11) -0.0067(11) -0.0074(11)
C13 0.0397(17) 0.0325(16) 0.0404(19) -0.0012(14) 0.0052(14) -0.0105(13)
C14 0.0391(17) 0.0273(15) 0.0366(18) 0.0018(13) -0.0134(13) -0.0049(12)
C15 0.0202(13) 0.0275(14) 0.0166(13) 0.0017(11) -0.0019(10) -0.0070(10)
C16 0.0249(13) 0.0268(14) 0.0209(14) -0.0003(11) -0.0026(11) -0.0055(11)
C17 0.0300(15) 0.0358(16) 0.0207(15) -0.0023(12) -0.0032(11) -0.0104(12)
C18 0.0282(15) 0.0422(17) 0.0214(15) 0.0018(13) -0.0097(11) -0.0062(12)
C19 0.0252(14) 0.0331(15) 0.0256(15) 0.0016(12) -0.0036(11) -0.0042(12)
C20 0.0287(14) 0.0273(14) 0.0202(14) -0.0003(11) -0.0024(11) -0.0068(11)
C21 0.0420(18) 0.0480(19) 0.0268(17) -0.0080(14) -0.0091(13) -0.0082(14)
C22 0.0377(17) 0.0437(18) 0.0385(19) -0.0006(15) -0.0144(14) 0.0044(14)
C23 0.0217(13) 0.0194(13) 0.0195(14) 0.0000(10) -0.0079(10) -0.0038(10)
C24 0.0230(13) 0.0220(13) 0.0197(14) -0.0021(10) -0.0069(10) -0.0035(10)
C25 0.0226(13) 0.0317(15) 0.0255(15) -0.0054(12) -0.0015(11) -0.0087(11)
C26 0.0278(14) 0.0245(14) 0.0313(16) -0.0052(12) -0.0064(12) -0.0095(11)
C27 0.0291(14) 0.0202(13) 0.0230(14) -0.0052(11) -0.0072(11) -0.0028(11)
C28 0.0205(13) 0.0182(12) 0.0203(14) -0.0007(10) -0.0083(10) -0.0011(10)
C29 0.0171(12) 0.0311(14) 0.0242(14) -0.0081(11) -0.0063(10) -0.0056(10)
C30 0.0246(14) 0.0295(15) 0.0273(15) -0.0053(12) -0.0047(11) -0.0094(11)
C31 0.0223(14) 0.0433(17) 0.0242(15) -0.0126(13) -0.0037(11) -0.0076(12)
C32 0.0242(14) 0.0373(16) 0.0308(16) -0.0163(13) -0.0053(11) -0.0041(12)
C33 0.0208(13) 0.0327(15) 0.0307(16) -0.0125(12) -0.0100(11) -0.0033(11)
C34 0.0213(13) 0.0314(15) 0.0224(14) -0.0069(11) -0.0061(10) -0.0043(11)
C35 0.0455(18) 0.0496(19) 0.0292(17) -0.0135(14) 0.0047(14) -0.0154(15)
C36 0.0335(16) 0.0305(15) 0.0377(18) -0.0147(13) -0.0090(13) -0.0030(12)
C37 0.0228(13) 0.0138(12) 0.0246(15) -0.0020(10) -0.0045(10) -0.0012(10)
C38 0.0277(14) 0.0147(12) 0.0251(15) -0.0038(10) -0.0054(11) -0.0005(10)
C39 0.0339(15) 0.0151(12) 0.0255(15) -0.0011(11) -0.0009(11) -0.0012(11)
C40 0.0282(14) 0.0206(13) 0.0323(17) -0.0007(11) 0.0058(12) -0.0059(11)
C41 0.0237(14) 0.0232(14) 0.0326(16) -0.0019(12) -0.0035(11) -0.0041(11)
C42 0.0273(14) 0.0184(13) 0.0249(15) -0.0042(11) -0.0039(11) -0.0025(10)
C43 0.0431(17) 0.0244(14) 0.0306(17) -0.0075(12) 0.0062(13) -0.0064(12)
C44 0.0296(16) 0.058(2) 0.043(2) -0.0082(16) -0.0021(14) -0.0179(15)

loop_
_atom_type_symbol
_atom_type_description
_atom_type_scat_dispersion_real
_atom_type_scat_dispersion_imag
_atom_type_scat_source
C C 0.0033 0.0016 'International Tables Vol C Tables 4.2.6.8 and 6.1.1.4'
H H 0.0000 0.0000 'International Tables Vol C Tables 4.2.6.8 and 6.1.1.4'
Cd Cd -0.8075 1.2024 'International Tables Vol C Tables 4.2.6.8 and 6.1.1.4'

loop_
_geom_angle_atom_site_label_1
_geom_angle_atom_site_label_2
_geom_angle_atom_site_label_3
_geom_angle
C1 Cd1 C23 174.10(9)
C2 C1 C6 118.8(2)
C2 C1 Cd1 121.54(18)
C6 C1 Cd1 119.51(18)
C3 C2 C1 119.9(2)
C3 C2 C7 119.5(2)
C1 C2 C7 120.6(2)
C4 C3 C2 120.7(2)
C4 C3 H3 119.6
C2 C3 H3 119.6
C3 C4 C5 119.8(2)
C3 C4 H4 120.1
C5 C4 H4 120.1
C4 C5 C6 120.4(2)
C4 C5 H5 119.8
C6 C5 H5 119.8
C5 C6 C1 120.3(2)
C5 C6 C15 120.6(2)
C1 C6 C15 119.1(2)
C8 C7 C12 118.3(2)
C8 C7 C2 121.4(2)
C12 C7 C2 120.3(2)
C9 C8 C7 121.6(2)
C9 C8 H8 119.2
C7 C8 H8 119.2
C10 C9 C8 118.6(2)
C10 C9 C13 120.2(2)
C8 C9 C13 121.3(2)
C9 C10 C11 121.8(2)
C9 C10 H10 119.1
C11 C10 H10 119.1
C10 C11 C12 118.4(2)
C10 C11 C14 120.7(2)
C12 C11 C14 120.9(2)
C11 C12 C7 121.3(2)
C11 C12 H12 119.3
C7 C12 H12 119.3
C9 C13 H13A 109.5
C9 C13 H13B 109.5
H13A C13 H13B 109.5
C9 C13 H13C 109.5
H13A C13 H13C 109.5
H13B C13 H13C 109.5
C11 C14 H14A 109.5
C11 C14 H14B 109.5
H14A C14 H14B 109.5
C11 C14 H14C 109.5
H14A C14 H14C 109.5
H14B C14 H14C 109.5
C20 C15 C16 118.7(2)
C20 C15 C6 120.2(2)
C16 C15 C6 121.0(2)
C17 C16 C15 121.2(2)
C17 C16 H16 119.4
C15 C16 H16 119.4
C18 C17 C16 118.5(3)
C18 C17 C21 120.7(2)
C16 C17 C21 120.7(3)
C19 C18 C17 121.8(3)
C19 C18 H18 119.1
C17 C18 H18 119.1
C18 C19 C20 118.6(3)
C18 C19 C22 121.6(3)
C20 C19 C22 119.8(3)
C15 C20 C19 121.2(3)
C15 C20 H20 119.4
C19 C20 H20 119.4
C17 C21 H21A 109.5
C17 C21 H21B 109.5
H21A C21 H21B 109.5
C17 C21 H21C 109.5
H21A C21 H21C 109.5
H21B C21 H21C 109.5
C19 C22 H22A 109.5
C19 C22 H22B 109.5
H22A C22 H22B 109.5
C19 C22 H22C 109.5
H22A C22 H22C 109.5
H22B C22 H22C 109.5
C24 C23 C28 118.7(2)
C24 C23 Cd1 120.47(18)
C28 C23 Cd1 120.64(17)
C23 C24 C25 120.5(2)
C23 C24 C29 119.5(2)
C25 C24 C29 120.0(2)
C26 C25 C24 120.2(2)
C26 C25 H25 119.9
C24 C25 H25 119.9
C25 C26 C27 120.0(2)
C25 C26 H26 120.0
C27 C26 H26 120.0
C26 C27 C28 120.2(2)
C26 C27 H27 119.9
C28 C27 H27 119.9
C27 C28 C23 120.3(2)
C27 C28 C37 120.1(2)
C23 C28 C37 119.6(2)
C30 C29 C34 117.9(2)
C30 C29 C24 121.4(2)
C34 C29 C24 120.7(2)
C31 C30 C29 121.5(2)
C31 C30 H30 119.3
C29 C30 H30 119.3
C32 C31 C30 118.8(3)
C32 C31 C35 120.4(3)
C30 C31 C35 120.8(3)
C31 C32 C33 121.8(3)
C31 C32 H32 119.1
C33 C32 H32 119.1
C32 C33 C34 118.1(2)
C32 C33 C36 120.9(2)
C34 C33 C36 121.0(2)
C33 C34 C29 121.9(2)
C33 C34 H34 119.0
C29 C34 H34 119.0
C31 C35 H35A 109.5
C31 C35 H35B 109.5
H35A C35 H35B 109.5
C31 C35 H35C 109.5
H35A C35 H35C 109.5
H35B C35 H35C 109.5
C33 C36 H36A 109.5
C33 C36 H36B 109.5
H36A C36 H36B 109.5
C33 C36 H36C 109.5
H36A C36 H36C 109.5
H36B C36 H36C 109.5
C38 C37 C42 118.0(2)
C38 C37 C28 120.6(2)
C42 C37 C28 121.4(2)
C37 C38 C39 121.7(2)
C37 C38 H38 119.2
C39 C38 H38 119.2
C40 C39 C38 118.3(2)
C40 C39 C43 121.9(2)
C38 C39 C43 119.7(2)
C39 C40 C41 121.8(2)
C39 C40 H40 119.1
C41 C40 H40 119.1
C42 C41 C40 118.3(2)
C42 C41 C44 120.3(3)
C40 C41 C44 121.4(2)
C41 C42 C37 121.8(3)
C41 C42 H42 119.1
C37 C42 H42 119.1
C39 C43 H43A 109.5
C39 C43 H43B 109.5
H43A C43 H43B 109.5
C39 C43 H43C 109.5
H43A C43 H43C 109.5
H43B C43 H43C 109.5
C41 C44 H44A 109.5
C41 C44 H44B 109.5
H44A C44 H44B 109.5
C41 C44 H44C 109.5
H44A C44 H44C 109.5
H44B C44 H44C 109.5

loop_
_geom_bond_atom_site_label_1
_geom_bond_atom_site_label_2
_geom_bond_distance
Cd1 C1 2.119(2)
Cd1 C23 2.130(2)
C1 C2 1.404(3)
C1 C6 1.405(3)
C2 C3 1.398(3)
C2 C7 1.487(3)
C3 C4 1.382(4)
C3 H3 0.9500
C4 C5 1.384(4)
C4 H4 0.9500
C5 C6 1.394(4)
C5 H5 0.9500
C6 C15 1.491(3)
C7 C8 1.397(4)
C7 C12 1.399(4)
C8 C9 1.390(4)
C8 H8 0.9500
C9 C10 1.388(4)
C9 C13 1.517(4)
C10 C11 1.391(4)
C10 H10 0.9500
C11 C12 1.397(4)
C11 C14 1.506(4)
C12 H12 0.9500
C13 H13A 0.9800
C13 H13B 0.9800
C13 H13C 0.9800
C14 H14A 0.9800
C14 H14B 0.9800
C14 H14C 0.9800
C15 C20 1.393(4)
C15 C16 1.397(4)
C16 C17 1.394(4)
C16 H16 0.9500
C17 C18 1.392(4)
C17 C21 1.507(4)
C18 C19 1.385(4)
C18 H18 0.9500
C19 C20 1.396(4)
C19 C22 1.517(4)
C20 H20 0.9500
C21 H21A 0.9800
C21 H21B 0.9800
C21 H21C 0.9800
C22 H22A 0.9800
C22 H22B 0.9800
C22 H22C 0.9800
C23 C24 1.398(3)
C23 C28 1.409(3)
C24 C25 1.398(4)
C24 C29 1.494(4)
C25 C26 1.384(4)
C25 H25 0.9500
C26 C27 1.391(4)
C26 H26 0.9500
C27 C28 1.392(3)
C27 H27 0.9500
C28 C37 1.487(3)
C29 C30 1.393(4)
C29 C34 1.403(4)
C30 C31 1.390(4)
C30 H30 0.9500
C31 C32 1.388(4)
C31 C35 1.503(4)
C32 C33 1.390(4)
C32 H32 0.9500
C33 C34 1.390(4)
C33 C36 1.506(4)
C34 H34 0.9500
C35 H35A 0.9800
C35 H35B 0.9800
C35 H35C 0.9800
C36 H36A 0.9800
C36 H36B 0.9800
C36 H36C 0.9800
C37 C38 1.394(4)
C37 C42 1.401(4)
C38 C39 1.396(4)
C38 H38 0.9500
C39 C40 1.391(4)
C39 C43 1.508(4)
C40 C41 1.394(4)
C40 H40 0.9500
C41 C42 1.390(4)
C41 C44 1.513(4)
C42 H42 0.9500
C43 H43A 0.9800
C43 H43B 0.9800
C43 H43C 0.9800
C44 H44A 0.9800
C44 H44B 0.9800
C44 H44C 0.9800

loop_
_geom_torsion_atom_site_label_1
_geom_torsion_atom_site_label_2
_geom_torsion_atom_site_label_3
_geom_torsion_atom_site_label_4
_geom_torsion
C6 C1 C2 C3 0.2(4)
Cd1 C1 C2 C3 -175.44(19)
C6 C1 C2 C7 179.8(2)
Cd1 C1 C2 C7 4.1(3)
C1 C2 C3 C4 -1.1(4)
C7 C2 C3 C4 179.3(2)
C2 C3 C4 C5 1.2(4)
C3 C4 C5 C6 -0.4(4)
C4 C5 C6 C1 -0.5(4)
C4 C5 C6 C15 -178.7(2)
C2 C1 C6 C5 0.5(4)
Cd1 C1 C6 C5 176.30(19)
C2 C1 C6 C15 178.8(2)
Cd1 C1 C6 C15 -5.5(3)
C3 C2 C7 C8 -128.1(3)
C1 C2 C7 C8 52.3(3)
C3 C2 C7 C12 52.2(3)
C1 C2 C7 C12 -127.4(3)
C12 C7 C8 C9 -0.5(4)
C2 C7 C8 C9 179.8(2)
C7 C8 C9 C10 1.0(4)
C7 C8 C9 C13 -178.8(3)
C8 C9 C10 C11 -0.7(4)
C13 C9 C10 C11 179.1(3)
C9 C10 C11 C12 -0.2(4)
C9 C10 C11 C14 179.6(2)
C10 C11 C12 C7 0.8(4)
C14 C11 C12 C7 -179.1(2)
C8 C7 C12 C11 -0.4(4)
C2 C7 C12 C11 179.3(2)
C5 C6 C15 C20 56.8(3)
C1 C6 C15 C20 -121.4(3)
C5 C6 C15 C16 -126.5(3)
C1 C6 C15 C16 55.2(3)
C20 C15 C16 C17 1.6(4)
C6 C15 C16 C17 -175.1(2)
C15 C16 C17 C18 -0.2(4)
C15 C16 C17 C21 -179.3(2)
C16 C17 C18 C19 -0.9(4)
C21 C17 C18 C19 178.2(3)
C17 C18 C19 C20 0.6(4)
C17 C18 C19 C22 -180.0(3)
C16 C15 C20 C19 -2.0(4)
C6 C15 C20 C19 174.8(2)
C18 C19 C20 C15 0.9(4)
C22 C19 C20 C15 -178.6(2)
C28 C23 C24 C25 -2.3(4)
Cd1 C23 C24 C25 173.12(18)
C28 C23 C24 C29 178.3(2)
Cd1 C23 C24 C29 -6.3(3)
C23 C24 C25 C26 1.2(4)
C29 C24 C25 C26 -179.4(2)
C24 C25 C26 C27 0.5(4)
C25 C26 C27 C28 -1.0(4)
C26 C27 C28 C23 -0.2(4)
C26 C27 C28 C37 178.7(2)
C24 C23 C28 C27 1.8(4)
Cd1 C23 C28 C27 -173.60(18)
C24 C23 C28 C37 -177.1(2)
Cd1 C23 C28 C37 7.5(3)
C23 C24 C29 C30 133.8(3)
C25 C24 C29 C30 -45.7(3)
C23 C24 C29 C34 -45.3(3)
C25 C24 C29 C34 135.3(2)
C34 C29 C30 C31 0.6(4)
C24 C29 C30 C31 -178.5(2)
C29 C30 C31 C32 0.3(4)
C29 C30 C31 C35 -179.7(2)
C30 C31 C32 C33 -0.5(4)
C35 C31 C32 C33 179.5(2)
C31 C32 C33 C34 -0.2(4)
C31 C32 C33 C36 -179.8(2)
C32 C33 C34 C29 1.2(4)
C36 C33 C34 C29 -179.3(2)
C30 C29 C34 C33 -1.4(4)
C24 C29 C34 C33 177.7(2)
C27 C28 C37 C38 -48.4(3)
C23 C28 C37 C38 130.5(2)
C27 C28 C37 C42 133.0(3)
C23 C28 C37 C42 -48.1(3)
C42 C37 C38 C39 1.7(4)
C28 C37 C38 C39 -176.9(2)
C37 C38 C39 C40 -0.1(4)
C37 C38 C39 C43 179.6(2)
C38 C39 C40 C41 -0.9(4)
C43 C39 C40 C41 179.4(2)
C39 C40 C41 C42 0.2(4)
C39 C40 C41 C44 -179.5(3)
C40 C41 C42 C37 1.5(4)
C44 C41 C42 C37 -178.9(2)
C38 C37 C42 C41 -2.4(4)
C28 C37 C42 C41 176.1(2)
